data_4507482
loop_
_publ_author_name
'Karpinska, Jolanta'
'Erxleben, Andrea'
'McArdle, Patrick'

_publ_section_title
;
 Applications of Low Temperature Gradient Sublimation in Vacuo: Rapid
 Production of High Quality Crystals. The First Solvent-Free Crystals of
 Ethinyl Estradiol
;
_journal_issue 3
_journal_name_full 'Crystal Growth &amp; Design'
_journal_page_first 1122
_journal_paper_doi 10.1021/cg301479c
_journal_volume 13
_journal_year 2013
_chemical_absolute_configuration
;
 absolute configuration not established by anomalous dispersion
 effects in diffraction measurements on the crystal.
;
_chemical_formula_sum 'C23 H30 O3'
_chemical_formula_weight 354.47
_chemical_name_systematic
;
 ?
;
_space_group_IT_number 4
_symmetry_cell_setting monoclinic
_symmetry_space_group_name_Hall 'P 2yb'
_symmetry_space_group_name_H-M 'P 1 21 1'
_atom_sites_solution_hydrogens geom
_atom_sites_solution_primary direct
_atom_sites_solution_secondary difmap
_audit_creation_method SHELXL-97
_cell_angle_alpha 90.00
_cell_angle_beta 117.031(7)
_cell_angle_gamma 90.00
_cell_formula_units_Z 2
_cell_length_a 6.8006(4)
_cell_length_b 22.1731(9)
_cell_length_c 7.3916(5)
_cell_measurement_reflns_used 1869
_cell_measurement_temperature 149.9
_cell_measurement_theta_max 28.9937
_cell_measurement_theta_min 3.0877
_cell_volume 992.83(12)
_computing_cell_refinement
;
CrysAlisPro, Oxford Diffraction Ltd.,
Version 1.171.34.36 (release 02-08-2010 CrysAlis171 .NET)
(compiled Aug  2 2010,13:00:58)
;
_computing_data_collection
;
CrysAlisPro, Oxford Diffraction Ltd.,
Version 1.171.34.36 (release 02-08-2010 CrysAlis171 .NET)
(compiled Aug  2 2010,13:00:58)
;
_computing_data_reduction
;
CrysAlisPro, Oxford Diffraction Ltd.,
Version 1.171.34.36 (release 02-08-2010 CrysAlis171 .NET)
(compiled Aug  2 2010,13:00:58)
;
_computing_molecular_graphics 'ORTEX (P.McArdle, 1995)'
_computing_publication_material 'SHELXL-97/2 (Sheldrick,1997)'
_computing_structure_refinement 'SHELXL-97 (Sheldrick, 1997)'
_computing_structure_solution 'SHELXS-97 (Sheldrick, 1990)'
_diffrn_ambient_temperature 149.9
_diffrn_detector_area_resol_mean 16.1048
_diffrn_measured_fraction_theta_full 0.889
_diffrn_measured_fraction_theta_max 0.889
_diffrn_measurement_details
;
  1 omega   41.00   94.00   1.0000   15.0000
omega____ theta____ kappa____ phi______ frames
    -       18.7966  179.0000  -90.0000 53
  
  2 omega   -8.00   24.00   1.0000   15.0000
omega____ theta____ kappa____ phi______ frames
    -       18.7966   88.0000  -87.0000 32
  
  3 omega    4.00   63.00   1.0000   15.0000
omega____ theta____ kappa____ phi______ frames
    -       18.7966   37.0000   60.0000 59
  
;
_diffrn_measurement_device_type 'Xcalibur, Sapphire3'
_diffrn_measurement_method '\w scans'
_diffrn_orient_matrix_UB_11 0.0353871000
_diffrn_orient_matrix_UB_12 0.0214035000
_diffrn_orient_matrix_UB_21 -0.0347709000
_diffrn_orient_matrix_UB_22 -0.0195424000
_diffrn_orient_matrix_UB_23 0.0558568000
_diffrn_orient_matrix_UB_31 0.1061016000
_diffrn_orient_matrix_UB_32 -0.0135379000
_diffrn_orient_matrix_UB_33 0.0456562000
_diffrn_radiation_monochromator graphite
_diffrn_radiation_source 'Enhance (Mo) X-ray Source'
_diffrn_radiation_type 'Mo K\a'
_diffrn_radiation_wavelength 0.7107
_diffrn_reflns_av_R_equivalents 0.0216
_diffrn_reflns_limit_h_max 8
_diffrn_reflns_limit_h_min -8
_diffrn_reflns_limit_k_max 14
_diffrn_reflns_limit_k_min -30
_diffrn_reflns_limit_l_max 8
_diffrn_reflns_limit_l_min -9
_diffrn_reflns_number 3018
_diffrn_reflns_theta_full 25.35
_diffrn_reflns_theta_max 25.35
_diffrn_reflns_theta_min 3.0877
_exptl_absorpt_coefficient_mu 0.077
_exptl_absorpt_correction_T_max 1.00000
_exptl_absorpt_correction_T_min 0.89846
_exptl_absorpt_correction_type multi-scan
_exptl_absorpt_process_details
;
CrysAlisPro, Oxford Diffraction Ltd.,
Version 1.171.34.36 (release 02-08-2010 CrysAlis171 .NET)
(compiled Aug  2 2010,13:00:58)
Empirical absorption correction using spherical harmonics,
 implemented in SCALE3 ABSPACK scaling algorithm.
;
_exptl_crystal_colour Colourless
_exptl_crystal_density_diffrn 1.186
_exptl_crystal_density_method 'not measured'
_exptl_crystal_description Parallelepiped
_exptl_crystal_F_000 384
_exptl_crystal_size_max 0.50
_exptl_crystal_size_mid 0.40
_exptl_crystal_size_min 0.20
_refine_diff_density_max 0.108
_refine_diff_density_min -0.172
_refine_diff_density_rms 0.034
_refine_ls_abs_structure_details 'Flack H D (1983), Acta Cryst. A39, 876-881'
_refine_ls_abs_structure_Flack 0.0(12)
_refine_ls_extinction_method none
_refine_ls_goodness_of_fit_ref 1.043
_refine_ls_hydrogen_treatment constr
_refine_ls_matrix_type full
_refine_ls_number_parameters 238
_refine_ls_number_reflns 2106
_refine_ls_number_restraints 1
_refine_ls_restrained_S_all 1.042
_refine_ls_R_factor_all 0.0348
_refine_ls_R_factor_gt 0.0315
_refine_ls_shift/su_max 0.000
_refine_ls_shift/su_mean 0.000
_refine_ls_structure_factor_coef Fsqd
_refine_ls_weighting_details 'calc w=1/[\s^2^(Fo^2^)+(0.0460P)^2^+0.0000P] where P=(Fo^2^+2Fc^2^)/3'
_refine_ls_weighting_scheme calc
_refine_ls_wR_factor_gt 0.0735
_refine_ls_wR_factor_ref 0.0756
_reflns_number_gt 1978
_reflns_number_total 2106
_reflns_threshold_expression >2sigma(I)
_cod_data_source_file cg301479c_si_003.cif
_cod_data_source_block eth_acetone
_cod_depositor_comments
;
The following automatic conversions were performed:

'_symmetry_cell_setting' value 'Monoclinic' changed to 'monoclinic'
according to /home/saulius/struct/CIF-dictionaries/cif_core.dic
dictionary named 'cif_core.dic' version 2.4.2 from 2011-04-26.

Automatic conversion script
Id: cif_fix_values 1891 2012-01-12 08:04:46Z andrius 
;
_cod_original_cell_volume 992.83(9)
_cod_original_sg_symbol_H-M P21
_cod_database_code 4507482

loop_
_symmetry_equiv_pos_as_xyz
'x, y, z'
'-x, y+1/2, -z'

loop_
_atom_site_label
_atom_site_type_symbol
_atom_site_fract_x
_atom_site_fract_y
_atom_site_fract_z
_atom_site_U_iso_or_equiv
_atom_site_adp_type
_atom_site_occupancy
_atom_site_symmetry_multiplicity
_atom_site_calc_flag
_atom_site_refinement_flags
O1 O 0.3292(3) 0.41674(7) 1.0678(2) 0.0331(4) Uani 1 1 d .
H1O1 H 0.3917 0.4136 1.1919 0.043 Uiso 1 1 calc R
O2 O 0.4115(2) 0.87351(7) 0.5559(2) 0.0266(4) Uani 1 1 d .
H2O2 H 0.3613 0.9038 0.4864 0.035 Uiso 1 1 calc R
O3 O 0.3545(3) 0.97785(8) 0.3558(2) 0.0367(4) Uani 1 1 d .
C16 C 0.3583(3) 0.58264(10) 1.0801(3) 0.0222(5) Uani 1 1 d .
H16 H 0.4105 0.6142 1.1729 0.029 Uiso 1 1 calc R
C17 C 0.3892(3) 0.52377(11) 1.1534(3) 0.0242(5) Uani 1 1 d .
H17 H 0.4610 0.5162 1.2923 0.031 Uiso 1 1 calc R
C1 C 0.3110(3) 0.47644(11) 1.0153(3) 0.0242(5) Uani 1 1 d .
C2 C 0.2011(3) 0.48934(11) 0.8100(3) 0.0243(5) Uani 1 1 d .
H2 H 0.1456 0.4577 0.7180 0.032 Uiso 1 1 calc R
C3 C 0.1709(3) 0.54786(11) 0.7366(3) 0.0223(5) Uani 1 1 d .
C4 C 0.0478(4) 0.55660(10) 0.5096(3) 0.0292(5) Uani 1 1 d .
H4A H -0.0847 0.5320 0.4561 0.038 Uiso 1 1 calc R
H4B H 0.1395 0.5425 0.4490 0.038 Uiso 1 1 calc R
C5 C -0.0165(4) 0.62157(10) 0.4476(3) 0.0278(5) Uani 1 1 d .
H5A H -0.1430 0.6321 0.4687 0.036 Uiso 1 1 calc R
H5B H -0.0577 0.6264 0.3044 0.036 Uiso 1 1 calc R
C6 C 0.1750(3) 0.66314(10) 0.5718(3) 0.0214(5) Uani 1 1 d .
H6 H 0.3062 0.6483 0.5631 0.028 Uiso 1 1 calc R
C14 C 0.2217(3) 0.66115(10) 0.7969(3) 0.0207(5) Uani 1 1 d .
H14 H 0.0887 0.6764 0.8014 0.027 Uiso 1 1 calc R
C15 C 0.2525(3) 0.59625(10) 0.8735(3) 0.0199(5) Uani 1 1 d .
C13 C 0.4100(4) 0.70357(10) 0.9286(3) 0.0244(5) Uani 1 1 d .
H13A H 0.5472 0.6883 0.9362 0.032 Uiso 1 1 calc R
H13B H 0.4240 0.7040 1.0652 0.032 Uiso 1 1 calc R
C12 C 0.3728(4) 0.76887(10) 0.8448(3) 0.0253(5) Uani 1 1 d .
H12A H 0.2473 0.7864 0.8548 0.033 Uiso 1 1 calc R
H12B H 0.5017 0.7931 0.9263 0.033 Uiso 1 1 calc R
C11 C 0.3308(3) 0.76990(10) 0.6234(3) 0.0214(5) Uani 1 1 d .
C10 C 0.2396(3) 0.82958(10) 0.5043(3) 0.0226(5) Uani 1 1 d .
C9 C 0.1430(4) 0.80896(11) 0.2796(3) 0.0281(5) Uani 1 1 d .
H9A H 0.0142 0.8328 0.1947 0.036 Uiso 1 1 calc R
H9B H 0.2520 0.8135 0.2299 0.036 Uiso 1 1 calc R
C8 C 0.0796(4) 0.74195(11) 0.2766(3) 0.0301(6) Uani 1 1 d .
H8A H -0.0764 0.7358 0.1882 0.039 Uiso 1 1 calc R
H8B H 0.1641 0.7166 0.2306 0.039 Uiso 1 1 calc R
C7 C 0.1361(3) 0.72788(10) 0.4992(3) 0.0220(5) Uani 1 1 d .
H7 H 0.0112 0.7424 0.5191 0.029 Uiso 1 1 calc R
C18 C 0.5443(3) 0.75279(11) 0.6112(3) 0.0291(5) Uani 1 1 d .
H18A H 0.5892 0.7129 0.6648 0.038 Uiso 1 1 calc R
H18B H 0.6588 0.7810 0.6890 0.038 Uiso 1 1 calc R
H18C H 0.5177 0.7538 0.4721 0.038 Uiso 1 1 calc R
C19 C 0.0601(4) 0.85429(10) 0.5429(3) 0.0258(5) Uani 1 1 d .
C20 C -0.0900(4) 0.87157(12) 0.5667(4) 0.0366(6) Uani 1 1 d .
H20 H -0.2087 0.8852 0.5855 0.048 Uiso 1 1 calc R
C21 C 0.2434(4) 1.05685(12) 0.1167(4) 0.0347(6) Uani 1 1 d .
H21A H 0.2914 1.0816 0.2358 0.045 Uiso 1 1 calc R
H21B H 0.0894 1.0638 0.0299 0.045 Uiso 1 1 calc R
H21C H 0.3269 1.0668 0.0453 0.045 Uiso 1 1 calc R
C22 C 0.2784(3) 0.99231(12) 0.1773(3) 0.0287(5) Uani 1 1 d .
C23 C 0.2147(4) 0.94634(13) 0.0134(4) 0.0381(6) Uani 1 1 d .
H23A H 0.0764 0.9284 -0.0108 0.050 Uiso 1 1 calc R
H23B H 0.3263 0.9157 0.0541 0.050 Uiso 1 1 calc R
H23C H 0.2002 0.9653 -0.1088 0.050 Uiso 1 1 calc R

loop_
_atom_site_aniso_label
_atom_site_aniso_U_11
_atom_site_aniso_U_22
_atom_site_aniso_U_33
_atom_site_aniso_U_23
_atom_site_aniso_U_13
_atom_site_aniso_U_12
O1 0.0361(9) 0.0230(8) 0.0334(9) 0.0060(8) 0.0098(7) 0.0009(9)
O2 0.0248(8) 0.0209(8) 0.0308(8) 0.0051(7) 0.0099(6) -0.0024(8)
O3 0.0440(10) 0.0339(10) 0.0268(9) 0.0055(8) 0.0114(7) -0.0032(9)
C16 0.0197(10) 0.0235(12) 0.0238(12) -0.0008(10) 0.0101(8) -0.0027(11)
C17 0.0232(11) 0.0279(12) 0.0200(11) 0.0018(10) 0.0086(8) 0.0001(11)
C1 0.0218(11) 0.0222(11) 0.0298(12) 0.0046(11) 0.0128(8) 0.0036(11)
C2 0.0209(11) 0.0226(12) 0.0296(11) -0.0061(10) 0.0117(8) -0.0036(10)
C3 0.0198(10) 0.0249(12) 0.0227(11) 0.0003(10) 0.0100(8) 0.0009(11)
C4 0.0348(13) 0.0237(13) 0.0232(12) -0.0036(10) 0.0082(9) -0.0068(12)
C5 0.0313(12) 0.0280(13) 0.0171(12) -0.0003(10) 0.0049(9) -0.0074(11)
C6 0.0234(10) 0.0195(11) 0.0206(11) -0.0007(9) 0.0093(8) -0.0013(10)
C14 0.0194(10) 0.0216(11) 0.0198(11) -0.0008(10) 0.0078(8) 0.0006(11)
C15 0.0170(10) 0.0225(12) 0.0226(11) -0.0014(9) 0.0110(8) -0.0012(10)
C13 0.0270(11) 0.0224(11) 0.0198(11) -0.0012(10) 0.0069(8) -0.0030(11)
C12 0.0298(11) 0.0203(11) 0.0218(11) -0.0002(10) 0.0082(9) -0.0024(11)
C11 0.0191(10) 0.0192(11) 0.0252(11) -0.0005(10) 0.0094(8) -0.0021(10)
C10 0.0217(10) 0.0211(11) 0.0254(12) 0.0022(10) 0.0111(8) -0.0011(10)
C9 0.0313(12) 0.0276(13) 0.0240(12) 0.0030(10) 0.0114(9) -0.0017(12)
C8 0.0347(13) 0.0300(14) 0.0219(12) -0.0006(10) 0.0097(9) -0.0051(12)
C7 0.0215(11) 0.0230(12) 0.0188(11) 0.0007(9) 0.0068(8) 0.0009(10)
C18 0.0238(11) 0.0280(13) 0.0370(14) 0.0054(11) 0.0150(9) 0.0029(11)
C19 0.0273(12) 0.0193(11) 0.0283(12) 0.0038(9) 0.0105(9) -0.0011(10)
C20 0.0372(13) 0.0316(13) 0.0490(16) 0.0052(13) 0.0266(11) 0.0073(13)
C21 0.0289(12) 0.0369(15) 0.0412(14) 0.0127(12) 0.0185(10) 0.0033(13)
C22 0.0213(11) 0.0338(14) 0.0312(12) 0.0041(11) 0.0120(9) -0.0043(11)
C23 0.0378(14) 0.0446(16) 0.0347(14) -0.0019(13) 0.0190(11) -0.0077(13)

loop_
_atom_type_symbol
_atom_type_description
_atom_type_scat_dispersion_real
_atom_type_scat_dispersion_imag
_atom_type_scat_source
C C 0.0033 0.0016 'International Tables Vol C Tables 4.2.6.8 and 6.1.1.4'
H H 0.0000 0.0000 'International Tables Vol C Tables 4.2.6.8 and 6.1.1.4'
O O 0.0106 0.0060 'International Tables Vol C Tables 4.2.6.8 and 6.1.1.4'

loop_
_geom_angle_atom_site_label_1
_geom_angle_atom_site_label_2
_geom_angle_atom_site_label_3
_geom_angle
C1 O1 H1O1 109.5
C10 O2 H2O2 109.5
C17 C16 C15 122.8(2)
C17 C16 H16 118.6
C15 C16 H16 118.6
C1 C17 C16 118.83(19)
C1 C17 H17 120.6
C16 C17 H17 120.6
O1 C1 C2 116.5(2)
O1 C1 C17 124.50(19)
C2 C1 C17 119.0(2)
C1 C2 C3 122.2(2)
C1 C2 H2 118.9
C3 C2 H2 118.9
C2 C3 C15 119.61(19)
C2 C3 C4 117.7(2)
C15 C3 C4 122.7(2)
C3 C4 C5 113.35(18)
C3 C4 H4A 108.9
C5 C4 H4A 108.9
C3 C4 H4B 108.9
C5 C4 H4B 108.9
H4A C4 H4B 107.7
C4 C5 C6 110.14(18)
C4 C5 H5A 109.6
C6 C5 H5A 109.6
C4 C5 H5B 109.6
C6 C5 H5B 109.6
H5A C5 H5B 108.1
C7 C6 C5 113.46(17)
C7 C6 C14 109.04(18)
C5 C6 C14 109.53(17)
C7 C6 H6 108.2
C5 C6 H6 108.2
C14 C6 H6 108.2
C15 C14 C13 114.21(17)
C15 C14 C6 110.65(18)
C13 C14 C6 111.78(17)
C15 C14 H14 106.6
C13 C14 H14 106.6
C6 C14 H14 106.6
C16 C15 C3 117.5(2)
C16 C15 C14 121.76(19)
C3 C15 C14 120.72(17)
C14 C13 C12 112.51(18)
C14 C13 H13A 109.1
C12 C13 H13A 109.1
C14 C13 H13B 109.1
C12 C13 H13B 109.1
H13A C13 H13B 107.8
C11 C12 C13 111.04(18)
C11 C12 H12A 109.4
C13 C12 H12A 109.4
C11 C12 H12B 109.4
C13 C12 H12B 109.4
H12A C12 H12B 108.0
C12 C11 C7 108.78(17)
C12 C11 C18 109.66(17)
C7 C11 C18 113.21(17)
C12 C11 C10 116.86(18)
C7 C11 C10 99.45(16)
C18 C11 C10 108.67(17)
O2 C10 C19 109.97(18)
O2 C10 C9 112.48(16)
C19 C10 C9 109.33(18)
O2 C10 C11 111.13(16)
C19 C10 C11 110.96(17)
C9 C10 C11 102.79(17)
C8 C9 C10 106.14(18)
C8 C9 H9A 110.5
C10 C9 H9A 110.5
C8 C9 H9B 110.5
C10 C9 H9B 110.5
H9A C9 H9B 108.7
C7 C8 C9 104.31(18)
C7 C8 H8A 110.9
C9 C8 H8A 110.9
C7 C8 H8B 110.9
C9 C8 H8B 110.9
H8A C8 H8B 108.9
C6 C7 C11 113.54(17)
C6 C7 C8 119.29(18)
C11 C7 C8 104.15(17)
C6 C7 H7 106.3
C11 C7 H7 106.3
C8 C7 H7 106.3
C11 C18 H18A 109.5
C11 C18 H18B 109.5
H18A C18 H18B 109.5
C11 C18 H18C 109.5
H18A C18 H18C 109.5
H18B C18 H18C 109.5
C20 C19 C10 176.4(2)
C19 C20 H20 180.0
C22 C21 H21A 109.5
C22 C21 H21B 109.5
H21A C21 H21B 109.5
C22 C21 H21C 109.5
H21A C21 H21C 109.5
H21B C21 H21C 109.5
O3 C22 C21 120.6(2)
O3 C22 C23 121.5(2)
C21 C22 C23 117.8(2)
C22 C23 H23A 109.5
C22 C23 H23B 109.5
H23A C23 H23B 109.5
C22 C23 H23C 109.5
H23A C23 H23C 109.5
H23B C23 H23C 109.5

loop_
_geom_bond_atom_site_label_1
_geom_bond_atom_site_label_2
_geom_bond_distance
O1 C1 1.369(3)
O1 H1O1 0.8200
O2 C10 1.434(3)
O2 H2O2 0.8200
O3 C22 1.221(2)
C16 C17 1.392(3)
C16 C15 1.394(3)
C16 H16 0.9300
C17 C1 1.390(3)
C17 H17 0.9300
C1 C2 1.383(3)
C2 C3 1.385(3)
C2 H2 0.9300
C3 C15 1.404(3)
C3 C4 1.509(3)
C4 C5 1.515(3)
C4 H4A 0.9700
C4 H4B 0.9700
C5 C6 1.517(3)
C5 H5A 0.9700
C5 H5B 0.9700
C6 C7 1.513(3)
C6 C14 1.546(3)
C6 H6 0.9800
C14 C15 1.526(3)
C14 C13 1.529(3)
C14 H14 0.9800
C13 C12 1.550(3)
C13 H13A 0.9700
C13 H13B 0.9700
C12 C11 1.528(3)
C12 H12A 0.9700
C12 H12B 0.9700
C11 C7 1.536(3)
C11 C18 1.542(3)
C11 C10 1.554(3)
C10 C19 1.479(3)
C10 C9 1.552(3)
C9 C8 1.545(3)
C9 H9A 0.9700
C9 H9B 0.9700
C8 C7 1.541(3)
C8 H8A 0.9700
C8 H8B 0.9700
C7 H7 0.9800
C18 H18A 0.9600
C18 H18B 0.9600
C18 H18C 0.9600
C19 C20 1.176(3)
C20 H20 0.9300
C21 C22 1.486(3)
C21 H21A 0.9600
C21 H21B 0.9600
C21 H21C 0.9600
C22 C23 1.489(3)
C23 H23A 0.9600
C23 H23B 0.9600
C23 H23C 0.9600
